data_2226016
loop_
_publ_author_name
'You, Tae-Soo'
'Bobev, Svilen'

_publ_section_title
;
 Diytterbium(II) lithium indium(III) digermanide, Yb~2~LiInGe~2~
;
_journal_coeditor_code WM2327
_journal_issue 5
_journal_name_full 'Acta Crystallographica Section E'
_journal_page_first i43
_journal_paper_doi 10.1107/S1600536810014595
_journal_volume 66
_journal_year 2010
_chemical_formula_iupac 'Yb2 Li In Ge2'
_chemical_formula_moiety 'Ge2 In Li Yb2'
_chemical_formula_sum 'Ge2 In Li Yb2'
_chemical_formula_weight 613.02
_chemical_name_systematic
;
Diytterbium(II) lithium indium(III) digermanide
;
_space_group_IT_number 62
_symmetry_cell_setting orthorhombic
_symmetry_space_group_name_Hall '-P 2ac 2n'
_symmetry_space_group_name_H-M 'P n m a'
_atom_sites_solution_primary direct
_atom_sites_solution_secondary difmap
_cell_angle_alpha 90.00
_cell_angle_beta 90.00
_cell_angle_gamma 90.00
_cell_formula_units_Z 4
_cell_length_a 7.182(3)
_cell_length_b 4.3899(18)
_cell_length_c 16.758(7)
_cell_measurement_reflns_used 735
_cell_measurement_temperature 200(2)
_cell_measurement_theta_max 28.24
_cell_measurement_theta_min 2.43
_cell_volume 528.4(4)
_computing_cell_refinement 'SAINT (Bruker, 2002)'
_computing_data_collection 'SMART (Bruker, 2002)'
_computing_data_reduction 'SAINT (Bruker, 2002)'
_computing_molecular_graphics 'DIAMOND (Brandenburg, 1999)'
_computing_publication_material 'SHELXTL (Sheldrick, 2008)'
_computing_structure_refinement 'SHELXTL (Sheldrick, 2008)'
_computing_structure_solution 'SHELXTL (Sheldrick, 2008)'
_diffrn_ambient_temperature 200(2)
_diffrn_measured_fraction_theta_full 1.000
_diffrn_measured_fraction_theta_max 1.000
_diffrn_measurement_device_type 'Bruker SMART APEX'
_diffrn_measurement_method \w
_diffrn_radiation_monochromator graphite
_diffrn_radiation_source 'fine-focus sealed tube'
_diffrn_radiation_type MoK\a
_diffrn_radiation_wavelength 0.71073
_diffrn_reflns_av_R_equivalents 0.0895
_diffrn_reflns_av_sigmaI/netI 0.0508
_diffrn_reflns_limit_h_max 9
_diffrn_reflns_limit_h_min -9
_diffrn_reflns_limit_k_max 5
_diffrn_reflns_limit_k_min -5
_diffrn_reflns_limit_l_max 22
_diffrn_reflns_limit_l_min -22
_diffrn_reflns_number 6805
_diffrn_reflns_theta_full 25.00
_diffrn_reflns_theta_max 28.24
_diffrn_reflns_theta_min 2.43
_diffrn_standards_number 0
_exptl_absorpt_coefficient_mu 50.419
_exptl_absorpt_correction_T_max 0.365
_exptl_absorpt_correction_T_min 0.258
_exptl_absorpt_correction_type multi-scan
_exptl_absorpt_process_details '(SADABS; Bruker, 2002)'
_exptl_crystal_colour grey-silver
_exptl_crystal_density_diffrn 7.707
_exptl_crystal_density_method 'not measured'
_exptl_crystal_description needle
_exptl_crystal_F_000 1024
_exptl_crystal_size_max 0.043
_exptl_crystal_size_mid 0.023
_exptl_crystal_size_min 0.020
_refine_diff_density_max 2.095
_refine_diff_density_min -2.856
_refine_ls_extinction_coef 0.00117(14)
_refine_ls_extinction_expression Fc^*^=kFc[1+0.001xFc^2^\l^3^/sin(2\q)]^-1/4^
_refine_ls_extinction_method 'SHELXTL (Sheldrick, 2008)'
_refine_ls_goodness_of_fit_ref 1.105
_refine_ls_matrix_type full
_refine_ls_number_parameters 35
_refine_ls_number_reflns 735
_refine_ls_number_restraints 0
_refine_ls_restrained_S_all 1.105
_refine_ls_R_factor_all 0.0378
_refine_ls_R_factor_gt 0.0290
_refine_ls_shift/su_max 0.000
_refine_ls_shift/su_mean 0.000
_refine_ls_structure_factor_coef Fsqd
_refine_ls_weighting_details 'calc w=1/[\s^2^(Fo^2^)+(0.0000P)^2^+1.4209P] where P=(Fo^2^+2Fc^2^)/3'
_refine_ls_weighting_scheme calc
_refine_ls_wR_factor_gt 0.0564
_refine_ls_wR_factor_ref 0.0592
_reflns_number_gt 623
_reflns_number_total 735
_reflns_threshold_expression I>2\s(I)
_cod_data_source_file wm2327.cif
_cod_data_source_block I
_cod_original_cell_volume 528.3(4)
_cod_database_code 2226016
_cod_database_fobs_code 2226016

loop_
_symmetry_equiv_pos_as_xyz
'x, y, z'
'-x+1/2, -y, z+1/2'
'-x, y+1/2, -z'
'x+1/2, -y+1/2, -z+1/2'
'-x, -y, -z'
'x-1/2, y, -z-1/2'
'x, -y-1/2, z'
'-x-1/2, y-1/2, z-1/2'

loop_
_atom_site_type_symbol
_atom_site_label
_atom_site_fract_x
_atom_site_fract_y
_atom_site_fract_z
_atom_site_U_iso_or_equiv
_atom_site_adp_type
_atom_site_calc_flag
_atom_site_refinement_flags
_atom_site_occupancy
_atom_site_disorder_assembly
_atom_site_disorder_group
Yb Yb1 0.01067(8) 0.2500 0.27892(3) 0.00935(17) Uani d S 1 . .
Yb Yb2 0.15804(9) 0.2500 0.06161(3) 0.01085(17) Uani d S 1 . .
In In 0.15783(13) 0.2500 0.84697(5) 0.0079(2) Uani d S 1 . .
Ge Ge1 0.22805(19) 0.2500 0.43629(8) 0.0078(3) Uani d S 1 . .
Ge Ge2 0.27452(18) 0.2500 0.68627(8) 0.0065(3) Uani d S 1 . .
Li Li1 0.011(4) 0.2500 0.5672(16) 0.023(6) Uiso d S 1 . .

loop_
_atom_site_aniso_label
_atom_site_aniso_U_11
_atom_site_aniso_U_22
_atom_site_aniso_U_33
_atom_site_aniso_U_12
_atom_site_aniso_U_13
_atom_site_aniso_U_23
Yb1 0.0083(3) 0.0110(3) 0.0088(3) 0.000 0.0001(2) 0.000
Yb2 0.0116(3) 0.0121(3) 0.0089(3) 0.000 -0.0001(2) 0.000
In 0.0076(5) 0.0102(4) 0.0060(5) 0.000 -0.0004(3) 0.000
Ge1 0.0094(7) 0.0087(6) 0.0052(7) 0.000 0.0004(5) 0.000
Ge2 0.0058(7) 0.0083(6) 0.0054(7) 0.000 0.0002(5) 0.000

loop_
_atom_type_symbol
_atom_type_description
_atom_type_scat_dispersion_real
_atom_type_scat_dispersion_imag
_atom_type_scat_source
Li Li -0.0003 0.0001 'International Tables Vol C Tables 4.2.6.8 and 6.1.1.4'
Ge Ge 0.1547 1.8001 'International Tables Vol C Tables 4.2.6.8 and 6.1.1.4'
In In -0.7276 1.3100 'International Tables Vol C Tables 4.2.6.8 and 6.1.1.4'
Yb Yb -0.3850 5.5486 'International Tables Vol C Tables 4.2.6.8 and 6.1.1.4'

loop_
_geom_angle_atom_site_label_1
_geom_angle_atom_site_label_2
_geom_angle_atom_site_label_3
_geom_angle_site_symmetry_1
_geom_angle_site_symmetry_3
_geom_angle
_geom_angle_publ_flag
Ge2 Yb1 Ge2 5_556 5_566 91.73(5) ?
Ge2 Yb1 Ge1 5_556 . 100.19(4) ?
Ge2 Yb1 Ge1 5_566 . 100.19(4) ?
Ge2 Yb1 Ge2 5_556 2_564 159.57(3) ?
Ge2 Yb1 Ge2 5_566 2_564 85.45(3) ?
Ge1 Yb1 Ge2 . 2_564 100.22(4) ?
Ge2 Yb1 Ge2 5_556 2_554 85.45(3) ?
Ge2 Yb1 Ge2 5_566 2_554 159.57(3) ?
Ge1 Yb1 Ge2 . 2_554 100.22(4) ?
Ge2 Yb1 Ge2 2_564 2_554 90.16(5) ?
Ge2 Yb1 In 5_556 5_556 52.74(3) ?
Ge2 Yb1 In 5_566 5_556 110.87(4) ?
Ge1 Yb1 In . 5_556 137.93(2) ?
Ge2 Yb1 In 2_564 5_556 109.62(4) ?
Ge2 Yb1 In 2_554 5_556 52.18(4) ?
Ge2 Yb1 In 5_556 5_566 110.87(4) ?
Ge2 Yb1 In 5_566 5_566 52.74(3) ?
Ge1 Yb1 In . 5_566 137.93(2) ?
Ge2 Yb1 In 2_564 5_566 52.18(4) ?
Ge2 Yb1 In 2_554 5_566 109.62(4) ?
In Yb1 In 5_556 5_566 84.13(4) ?
Ge2 Yb1 Li1 5_556 5_566 106.8(4) ?
Ge2 Yb1 Li1 5_566 5_566 50.2(4) ?
Ge1 Yb1 Li1 . 5_566 50.8(4) ?
Ge2 Yb1 Li1 2_564 5_566 86.9(3) ?
Ge2 Yb1 Li1 2_554 5_566 149.6(4) ?
In Yb1 Li1 5_556 5_566 155.1(4) ?
In Yb1 Li1 5_566 5_566 92.3(3) ?
Ge2 Yb1 Li1 5_556 5_556 50.2(4) ?
Ge2 Yb1 Li1 5_566 5_556 106.8(4) ?
Ge1 Yb1 Li1 . 5_556 50.8(4) ?
Ge2 Yb1 Li1 2_564 5_556 149.6(4) ?
Ge2 Yb1 Li1 2_554 5_556 86.9(3) ?
In Yb1 Li1 5_556 5_556 92.3(3) ?
In Yb1 Li1 5_566 5_556 155.1(4) ?
Li1 Yb1 Li1 5_566 5_556 80.7(6) ?
Ge2 Yb1 In 5_556 2_564 149.31(4) ?
Ge2 Yb1 In 5_566 2_564 86.68(4) ?
Ge1 Yb1 In . 2_564 50.28(2) ?
Ge2 Yb1 In 2_564 2_564 50.84(3) ?
Ge2 Yb1 In 2_554 2_564 105.90(4) ?
In Yb1 In 5_556 2_564 153.95(3) ?
In Yb1 In 5_566 2_564 92.39(3) ?
Li1 Yb1 In 5_566 2_564 50.6(4) ?
Li1 Yb1 In 5_556 2_564 101.1(4) ?
Ge2 Yb1 In 5_556 2_554 86.68(4) ?
Ge2 Yb1 In 5_566 2_554 149.31(4) ?
Ge1 Yb1 In . 2_554 50.28(2) ?
Ge2 Yb1 In 2_564 2_554 105.90(4) ?
Ge2 Yb1 In 2_554 2_554 50.84(3) ?
In Yb1 In 5_556 2_554 92.39(3) ?
In Yb1 In 5_566 2_554 153.95(3) ?
Li1 Yb1 In 5_566 2_554 101.1(4) ?
Li1 Yb1 In 5_556 2_554 50.6(4) ?
In Yb1 In 2_564 2_554 79.49(4) ?
Ge2 Yb1 Yb2 5_556 6_556 53.19(3) ?
Ge2 Yb1 Yb2 5_566 6_556 53.19(3) ?
Ge1 Yb1 Yb2 . 6_556 74.08(4) ?
Ge2 Yb1 Yb2 2_564 6_556 134.90(2) ?
Ge2 Yb1 Yb2 2_554 6_556 134.90(2) ?
In Yb1 Yb2 5_556 6_556 102.32(3) ?
In Yb1 Yb2 5_566 6_556 102.32(3) ?
Li1 Yb1 Yb2 5_566 6_556 54.3(4) ?
Li1 Yb1 Yb2 5_556 6_556 54.3(4) ?
In Yb1 Yb2 2_564 6_556 103.64(3) ?
In Yb1 Yb2 2_554 6_556 103.64(3) ?
Ge2 Yb2 Ge2 2_564 2_554 91.33(5) ?
Ge2 Yb2 Ge1 2_564 6_556 98.63(3) ?
Ge2 Yb2 Ge1 2_554 6_556 98.63(3) ?
Ge2 Yb2 Ge1 2_564 2_554 155.85(4) ?
Ge2 Yb2 Ge1 2_554 2_554 85.09(4) ?
Ge1 Yb2 Ge1 6_556 2_554 105.52(3) ?
Ge2 Yb2 Ge1 2_564 2_564 85.09(4) ?
Ge2 Yb2 Ge1 2_554 2_564 155.85(4) ?
Ge1 Yb2 Ge1 6_556 2_564 105.52(3) ?
Ge1 Yb2 Ge1 2_554 2_564 88.48(5) ?
Ge2 Yb2 Li1 2_564 2_564 51.6(4) ?
Ge2 Yb2 Li1 2_554 2_564 110.4(4) ?
Ge1 Yb2 Li1 6_556 2_564 137.2(3) ?
Ge1 Yb2 Li1 2_554 2_564 107.5(4) ?
Ge1 Yb2 Li1 2_564 2_564 49.9(4) ?
Ge2 Yb2 Li1 2_564 2_554 110.4(4) ?
Ge2 Yb2 Li1 2_554 2_554 51.6(4) ?
Ge1 Yb2 Li1 6_556 2_554 137.2(3) ?
Ge1 Yb2 Li1 2_554 2_554 49.9(4) ?
Ge1 Yb2 Li1 2_564 2_554 107.5(4) ?
Li1 Yb2 Li1 2_564 2_554 85.4(7) ?
Ge2 Yb2 Li1 2_564 6_656 108.7(3) ?
Ge2 Yb2 Li1 2_554 6_656 108.7(3) ?
Ge1 Yb2 Li1 6_556 6_656 140.2(5) ?
Ge1 Yb2 Li1 2_554 6_656 50.9(2) ?
Ge1 Yb2 Li1 2_564 6_656 50.9(2) ?
Li1 Yb2 Li1 2_564 6_656 57.3(6) ?
Li1 Yb2 Li1 2_554 6_656 57.3(6) ?
Ge2 Yb2 In 2_564 5_556 104.61(4) ?
Ge2 Yb2 In 2_554 5_556 50.01(3) ?
Ge1 Yb2 In 6_556 5_556 49.35(3) ?
Ge1 Yb2 In 2_554 5_556 91.33(3) ?
Ge1 Yb2 In 2_564 5_556 153.64(4) ?
Li1 Yb2 In 2_564 5_556 152.4(5) ?
Li1 Yb2 In 2_554 5_556 92.2(4) ?
Li1 Yb2 In 6_656 5_556 140.83(7) ?
Ge2 Yb2 In 2_564 5_566 50.01(3) ?
Ge2 Yb2 In 2_554 5_566 104.61(4) ?
Ge1 Yb2 In 6_556 5_566 49.35(3) ?
Ge1 Yb2 In 2_554 5_566 153.64(4) ?
Ge1 Yb2 In 2_564 5_566 91.33(3) ?
Li1 Yb2 In 2_564 5_566 92.2(4) ?
Li1 Yb2 In 2_554 5_566 152.4(5) ?
Li1 Yb2 In 6_656 5_566 140.83(7) ?
In Yb2 In 5_556 5_566 77.45(4) ?
Ge2 Yb2 In 2_564 1_554 132.91(3) ?
Ge2 Yb2 In 2_554 1_554 132.91(3) ?
Ge1 Yb2 In 6_556 1_554 90.63(3) ?
Ge1 Yb2 In 2_554 1_554 48.13(3) ?
Ge1 Yb2 In 2_564 1_554 48.13(3) ?
Li1 Yb2 In 2_564 1_554 91.7(5) ?
Li1 Yb2 In 2_554 1_554 91.7(5) ?
Li1 Yb2 In 6_656 1_554 49.6(5) ?
In Yb2 In 5_556 1_554 115.87(2) ?
In Yb2 In 5_566 1_554 115.87(2) ?
Ge2 Yb2 Yb1 2_564 6_656 52.94(3) ?
Ge2 Yb2 Yb1 2_554 6_656 52.94(3) ?
Ge1 Yb2 Yb1 6_556 6_656 132.81(4) ?
Ge1 Yb2 Yb1 2_554 6_656 107.80(4) ?
Ge1 Yb2 Yb1 2_564 6_656 107.80(4) ?
Li1 Yb2 Yb1 2_564 6_656 58.2(4) ?
Li1 Yb2 Yb1 2_554 6_656 58.2(4) ?
Li1 Yb2 Yb1 6_656 6_656 87.0(5) ?
In Yb2 Yb1 5_556 6_656 97.34(3) ?
In Yb2 Yb1 5_566 6_656 97.34(3) ?
In Yb2 Yb1 1_554 6_656 136.56(3) ?
Ge1 In Ge1 2_565 2 104.27(6) ?
Ge1 In Ge2 2_565 6_557 113.31(4) ?
Ge1 In Ge2 2 6_557 113.31(4) ?
Ge1 In Ge2 2_565 . 115.24(4) ?
Ge1 In Ge2 2 . 115.24(4) ?
Ge2 In Ge2 6_557 . 95.85(4) ?
Ge1 In Li1 2_565 6_657 58.5(2) ?
Ge1 In Li1 2 6_657 58.5(2) ?
Ge2 In Li1 6_557 6_657 161.9(5) ?
Ge2 In Li1 . 6_657 102.3(5) ?
Ge1 In Yb1 2_565 5_556 169.90(3) ?
Ge1 In Yb1 2 5_556 85.79(4) ?
Ge2 In Yb1 6_557 5_556 60.68(3) ?
Ge2 In Yb1 . 5_556 59.66(3) ?
Li1 In Yb1 6_657 5_556 129.7(3) ?
Ge1 In Yb1 2_565 5_566 85.79(4) ?
Ge1 In Yb1 2 5_566 169.90(3) ?
Ge2 In Yb1 6_557 5_566 60.68(3) ?
Ge2 In Yb1 . 5_566 59.66(3) ?
Li1 In Yb1 6_657 5_566 129.7(3) ?
Yb1 In Yb1 5_556 5_566 84.13(4) ?
Ge1 In Yb1 2_565 2_565 57.97(4) ?
Ge1 In Yb1 2 2_565 118.63(5) ?
Ge2 In Yb1 6_557 2_565 127.87(3) ?
Ge2 In Yb1 . 2_565 58.45(3) ?
Li1 In Yb1 6_657 2_565 64.0(4) ?
Yb1 In Yb1 5_556 2_565 118.08(3) ?
Yb1 In Yb1 5_566 2_565 67.29(3) ?
Ge1 In Yb1 2_565 2 118.63(5) ?
Ge1 In Yb1 2 2 57.97(4) ?
Ge2 In Yb1 6_557 2 127.86(3) ?
Ge2 In Yb1 . 2 58.45(3) ?
Li1 In Yb1 6_657 2 64.0(4) ?
Yb1 In Yb1 5_556 2 67.29(3) ?
Yb1 In Yb1 5_566 2 118.08(3) ?
Yb1 In Yb1 2_565 2 79.49(4) ?
Ge1 In Yb2 2_565 5_556 116.71(5) ?
Ge1 In Yb2 2 5_556 57.43(4) ?
Ge2 In Yb2 6_557 5_556 56.83(3) ?
Ge2 In Yb2 . 5_556 127.52(3) ?
Li1 In Yb2 6_657 5_556 110.3(4) ?
Yb1 In Yb2 5_556 5_556 67.86(3) ?
Yb1 In Yb2 5_566 5_556 117.48(4) ?
Yb1 In Yb2 2_565 5_556 173.39(3) ?
Yb1 In Yb2 2 5_556 101.15(3) ?
Ge1 In Yb2 2_565 5_566 57.43(4) ?
Ge1 In Yb2 2 5_566 116.71(4) ?
Ge2 In Yb2 6_557 5_566 56.83(3) ?
Ge2 In Yb2 . 5_566 127.52(3) ?
Li1 In Yb2 6_657 5_566 110.3(4) ?
Yb1 In Yb2 5_556 5_566 117.48(4) ?
Yb1 In Yb2 5_566 5_566 67.86(3) ?
Yb1 In Yb2 2_565 5_566 101.15(3) ?
Yb1 In Yb2 2 5_566 173.39(3) ?
Yb2 In Yb2 5_556 5_566 77.45(4) ?
Ge1 In Yb2 2_565 1_556 57.42(3) ?
Ge1 In Yb2 2 1_556 57.42(3) ?
Ge2 In Yb2 6_557 1_556 101.46(4) ?
Ge2 In Yb2 . 1_556 162.69(4) ?
Li1 In Yb2 6_657 1_556 60.4(5) ?
Yb1 In Yb2 5_556 1_556 130.10(2) ?
Yb1 In Yb2 5_566 1_556 130.10(2) ?
Yb1 In Yb2 2_565 1_556 109.38(3) ?
Yb1 In Yb2 2 1_556 109.38(3) ?
Yb2 In Yb2 5_556 1_556 64.13(2) ?
Yb2 In Yb2 5_566 1_556 64.13(2) ?
Li1 Ge1 In . 2_554 127.56(6) ?
Li1 Ge1 In . 2_564 127.56(6) ?
In Ge1 In 2_554 2_564 104.27(6) ?
Li1 Ge1 Li1 . 5_556 70.1(7) ?
In Ge1 Li1 2_554 5_556 63.1(5) ?
In Ge1 Li1 2_564 5_556 142.4(5) ?
Li1 Ge1 Li1 . 5_566 70.1(7) ?
In Ge1 Li1 2_554 5_566 142.4(5) ?
In Ge1 Li1 2_564 5_566 63.1(5) ?
Li1 Ge1 Li1 5_556 5_566 104.0(9) ?
Li1 Ge1 Yb1 . . 113.9(6) ?
In Ge1 Yb1 2_554 . 71.75(4) ?
In Ge1 Yb1 2_564 . 71.75(4) ?
Li1 Ge1 Yb1 5_556 . 70.6(5) ?
Li1 Ge1 Yb1 5_566 . 70.6(5) ?
Li1 Ge1 Yb2 . 6_656 124.8(6) ?
In Ge1 Yb2 2_554 6_656 73.22(3) ?
In Ge1 Yb2 2_564 6_656 73.22(3) ?
Li1 Ge1 Yb2 5_556 6_656 128.0(4) ?
Li1 Ge1 Yb2 5_566 6_656 128.0(4) ?
Yb1 Ge1 Yb2 . 6_656 121.28(5) ?
Li1 Ge1 Yb2 . 2_565 66.8(4) ?
In Ge1 Yb2 2_554 2_565 146.46(6) ?
In Ge1 Yb2 2_564 2_565 74.45(4) ?
Li1 Ge1 Yb2 5_556 2_565 136.4(5) ?
Li1 Ge1 Yb2 5_566 2_565 67.9(5) ?
Yb1 Ge1 Yb2 . 2_565 134.98(3) ?
Yb2 Ge1 Yb2 6_656 2_565 74.48(3) ?
Li1 Ge1 Yb2 . 2 66.8(4) ?
In Ge1 Yb2 2_554 2 74.45(4) ?
In Ge1 Yb2 2_564 2 146.46(6) ?
Li1 Ge1 Yb2 5_556 2 67.9(5) ?
Li1 Ge1 Yb2 5_566 2 136.4(5) ?
Yb1 Ge1 Yb2 . 2 134.98(3) ?
Yb2 Ge1 Yb2 6_656 2 74.48(3) ?
Yb2 Ge1 Yb2 2_565 2 88.48(5) ?
Li1 Ge2 In . 6_657 122.1(6) ?
Li1 Ge2 In . . 119.2(6) ?
In Ge2 In 6_657 . 118.72(5) ?
Li1 Ge2 Yb1 . 5_556 71.2(4) ?
In Ge2 Yb1 6_657 5_556 133.97(2) ?
In Ge2 Yb1 . 5_556 67.60(3) ?
Li1 Ge2 Yb1 . 5_566 71.2(4) ?
In Ge2 Yb1 6_657 5_566 133.97(2) ?
In Ge2 Yb1 . 5_566 67.60(3) ?
Yb1 Ge2 Yb1 5_556 5_566 91.73(5) ?
Li1 Ge2 Yb2 . 2 67.4(4) ?
In Ge2 Yb2 6_657 2 73.16(3) ?
In Ge2 Yb2 . 2 134.18(3) ?
Yb1 Ge2 Yb2 5_556 2 73.87(3) ?
Yb1 Ge2 Yb2 5_566 2 138.50(5) ?
Li1 Ge2 Yb2 . 2_565 67.4(4) ?
In Ge2 Yb2 6_657 2_565 73.16(3) ?
In Ge2 Yb2 . 2_565 134.18(3) ?
Yb1 Ge2 Yb2 5_556 2_565 138.50(5) ?
Yb1 Ge2 Yb2 5_566 2_565 73.87(3) ?
Yb2 Ge2 Yb2 2 2_565 91.33(5) ?
Li1 Ge2 Yb1 . 2_565 134.90(3) ?
In Ge2 Yb1 6_657 2_565 67.14(3) ?
In Ge2 Yb1 . 2_565 70.71(3) ?
Yb1 Ge2 Yb1 5_556 2_565 138.24(5) ?
Yb1 Ge2 Yb1 5_566 2_565 74.31(3) ?
Yb2 Ge2 Yb1 2 2_565 140.26(5) ?
Yb2 Ge2 Yb1 2_565 2_565 75.87(3) ?
Li1 Ge2 Yb1 . 2 134.90(3) ?
In Ge2 Yb1 6_657 2 67.14(3) ?
In Ge2 Yb1 . 2 70.71(3) ?
Yb1 Ge2 Yb1 5_556 2 74.31(3) ?
Yb1 Ge2 Yb1 5_566 2 138.24(5) ?
Yb2 Ge2 Yb1 2 2 75.87(3) ?
Yb2 Ge2 Yb1 2_565 2 140.26(5) ?
Yb1 Ge2 Yb1 2_565 2 90.16(5) ?
Ge1 Li1 Ge2 . . 101.1(9) ?
Ge1 Li1 Ge1 . 5_556 109.9(7) ?
Ge2 Li1 Ge1 . 5_556 116.0(6) ?
Ge1 Li1 Ge1 . 5_566 109.9(7) ?
Ge2 Li1 Ge1 . 5_566 116.0(6) ?
Ge1 Li1 Ge1 5_556 5_566 104.0(9) ?
Ge1 Li1 In . 6_557 155.0(11) ?
Ge2 Li1 In . 6_557 103.9(8) ?
Ge1 Li1 In 5_556 6_557 58.3(5) ?
Ge1 Li1 In 5_566 6_557 58.3(5) ?
Ge1 Li1 Li1 . 5_556 56.3(8) ?
Ge2 Li1 Li1 . 5_556 123.5(10) ?
Ge1 Li1 Li1 5_556 5_556 53.5(5) ?
Ge1 Li1 Li1 5_566 5_556 120.3(13) ?
In Li1 Li1 6_557 5_556 108.1(11) ?
Ge1 Li1 Li1 . 5_566 56.3(8) ?
Ge2 Li1 Li1 . 5_566 123.5(10) ?
Ge1 Li1 Li1 5_556 5_566 120.3(13) ?
Ge1 Li1 Li1 5_566 5_566 53.5(5) ?
In Li1 Li1 6_557 5_566 108.1(11) ?
Li1 Li1 Li1 5_556 5_566 88.4(13) ?
Ge1 Li1 Yb2 . 2_565 63.3(5) ?
Ge2 Li1 Yb2 . 2_565 61.0(5) ?
Ge1 Li1 Yb2 5_556 2_565 170.3(8) ?
Ge1 Li1 Yb2 5_566 2_565 85.27(12) ?
In Li1 Yb2 6_557 2_565 130.8(5) ?
Li1 Li1 Yb2 5_556 2_565 119.2(13) ?
Li1 Li1 Yb2 5_566 2_565 62.8(6) ?
Ge1 Li1 Yb2 . 2 63.3(5) ?
Ge2 Li1 Yb2 . 2 61.0(5) ?
Ge1 Li1 Yb2 5_556 2 85.27(12) ?
Ge1 Li1 Yb2 5_566 2 170.3(8) ?
In Li1 Yb2 6_557 2 130.8(5) ?
Li1 Li1 Yb2 5_556 2 62.8(6) ?
Li1 Li1 Yb2 5_566 2 119.2(13) ?
Yb2 Li1 Yb2 2_565 2 85.4(6) ?
Ge1 Li1 Yb2 . 6_556 85.0(7) ?
Ge2 Li1 Yb2 . 6_556 173.9(10) ?
Ge1 Li1 Yb2 5_556 6_556 61.2(5) ?
Ge1 Li1 Yb2 5_566 6_556 61.2(5) ?
In Li1 Yb2 6_557 6_556 70.0(6) ?
Li1 Li1 Yb2 5_556 6_556 59.9(8) ?
Li1 Li1 Yb2 5_566 6_556 59.9(9) ?
Yb2 Li1 Yb2 2_565 6_556 122.7(6) ?
Yb2 Li1 Yb2 2 6_556 122.7(6) ?
Ge1 Li1 Yb1 . 5_566 130.3(6) ?
Ge2 Li1 Yb1 . 5_566 58.6(4) ?
Ge1 Li1 Yb1 5_556 5_566 119.9(9) ?
Ge1 Li1 Yb1 5_566 5_566 58.5(3) ?
In Li1 Yb1 6_557 5_566 65.5(5) ?
Li1 Li1 Yb1 5_556 5_566 173.3(13) ?
Li1 Li1 Yb1 5_566 5_566 95.2(4) ?
Yb2 Li1 Yb1 2_565 5_566 67.4(3) ?
Yb2 Li1 Yb1 2 5_566 119.6(8) ?
Yb2 Li1 Yb1 6_556 5_566 117.3(6) ?
Ge1 Li1 Yb1 . 5_556 130.3(6) ?
Ge2 Li1 Yb1 . 5_556 58.6(4) ?
Ge1 Li1 Yb1 5_556 5_556 58.5(3) ?
Ge1 Li1 Yb1 5_566 5_556 119.9(9) ?
In Li1 Yb1 6_557 5_556 65.5(5) ?
Li1 Li1 Yb1 5_556 5_556 95.2(4) ?
Li1 Li1 Yb1 5_566 5_556 173.3(13) ?
Yb2 Li1 Yb1 2_565 5_556 119.6(8) ?
Yb2 Li1 Yb1 2 5_556 67.4(3) ?
Yb2 Li1 Yb1 6_556 5_556 117.3(6) ?
Yb1 Li1 Yb1 5_566 5_556 80.7(6) ?

loop_
_geom_bond_atom_site_label_1
_geom_bond_atom_site_label_2
_geom_bond_site_symmetry_2
_geom_bond_distance
_geom_bond_publ_flag
Yb1 Ge2 5_556 3.0583(13) ?
Yb1 Ge2 5_566 3.0583(13) ?
Yb1 Ge1 . 3.0646(18) ?
Yb1 Ge2 2_564 3.0997(13) ?
Yb1 Ge2 2_554 3.0997(13) ?
Yb1 In 5_556 3.2760(12) ?
Yb1 In 5_566 3.2760(12) ?
Yb1 Li1 5_566 3.39(2) ?
Yb1 Li1 5_556 3.39(2) ?
Yb1 In 2_564 3.4331(12) ?
Yb1 In 2_554 3.4331(12) ?
Yb1 Yb2 6_556 3.6817(13) ?
Yb2 Ge2 2_564 3.0686(13) ?
Yb2 Ge2 2_554 3.0686(13) ?
Yb2 Ge1 6_556 3.088(2) ?
Yb2 Ge1 2_554 3.1460(13) ?
Yb2 Ge1 2_564 3.1460(13) ?
Yb2 Li1 2_564 3.24(2) ?
Yb2 Li1 2_554 3.24(2) ?
Yb2 Li1 6_656 3.33(3) ?
Yb2 In 5_556 3.5087(12) ?
Yb2 In 5_566 3.5087(12) ?
Yb2 In 1_554 3.5969(18) ?
Yb2 Yb1 6_656 3.6817(13) ?
In Ge1 2_565 2.7803(13) y
In Ge1 2 2.7803(13) y
In Ge2 6_557 2.809(2) y
In Ge2 . 2.8203(19) y
In Li1 6_657 2.91(3) ?
In Yb1 5_556 3.2760(12) ?
In Yb1 5_566 3.2760(12) ?
In Yb1 2_565 3.4331(12) ?
In Yb1 2 3.4331(12) ?
In Yb2 5_556 3.5087(12) ?
In Yb2 5_566 3.5087(12) ?
In Yb2 1_556 3.5969(18) ?
Ge1 Li1 . 2.69(3) ?
Ge1 In 2_554 2.7803(13) ?
Ge1 In 2_564 2.7803(13) ?
Ge1 Li1 5_556 2.786(17) ?
Ge1 Li1 5_566 2.786(17) ?
Ge1 Yb2 6_656 3.0883(19) ?
Ge1 Yb2 2_565 3.1460(13) ?
Ge1 Yb2 2 3.1460(13) ?
Ge2 Li1 . 2.75(3) ?
Ge2 In 6_657 2.809(2) ?
Ge2 Yb1 5_556 3.0583(13) ?
Ge2 Yb1 5_566 3.0583(13) ?
Ge2 Yb2 2 3.0686(13) ?
Ge2 Yb2 2_565 3.0686(13) ?
Ge2 Yb1 2_565 3.0997(13) ?
Ge2 Yb1 2 3.0997(13) ?
Li1 Ge1 5_556 2.786(17) ?
Li1 Ge1 5_566 2.786(17) ?
Li1 In 6_557 2.91(3) ?
Li1 Li1 5_556 3.15(4) ?
Li1 Li1 5_566 3.15(4) ?
Li1 Yb2 2_565 3.24(2) ?
Li1 Yb2 2 3.24(2) ?
Li1 Yb2 6_556 3.33(3) ?
Li1 Yb1 5_566 3.39(2) ?
Li1 Yb1 5_556 3.39(2) ?
